data_7101534
loop_
_publ_author_name
'Ang, Chwee Ying'
'Boer\'e, Ren\'e T.'
'Goh, Lai Yoong'
'Koh, Lip Lin'
'Kuan, Seah Ling'
'Tan, Geok Kheng'
'Yu, Xin'

_publ_section_title
;
 \h^1^ and \h^2^ complexes of \l^3^-1,2,4,6-thiatriazinyls with CpCr(CO)~x~
;
_journal_coden_ASTM CHCOFS
_journal_issue 45
_journal_name_full
;
 Chemical Communications (Cambridge, United Kingdom)
;
_journal_page_first 4735
_journal_page_last 4737
_journal_paper_doi 10.1039/b610089a
_journal_year 2006
_chemical_formula_sum 'C16 H10 Cr F3 N3 O2 S'
_chemical_formula_weight 417.33
_chemical_name_common 'Complex 10'
_space_group_IT_number 2
_symmetry_cell_setting triclinic
_symmetry_space_group_name_Hall '-P 1'
_symmetry_space_group_name_H-M 'P -1'
_atom_sites_solution_hydrogens geom
_atom_sites_solution_primary direct
_atom_sites_solution_secondary difmap
_audit_creation_method SHELXL-97
_cell_angle_alpha 70.032(2)
_cell_angle_beta 72.076(2)
_cell_angle_gamma 82.375(2)
_cell_formula_units_Z 2
_cell_length_a 8.0929(8)
_cell_length_b 10.3160(10)
_cell_length_c 11.2405(11)
_cell_measurement_reflns_used 2016
_cell_measurement_temperature 223(2)
_cell_measurement_theta_max 22.29
_cell_measurement_theta_min 2.40
_cell_volume 838.81(14)
_computing_cell_refinement 'Bruker SMART'
_computing_data_collection 'Bruker SMART'
_computing_data_reduction 'Bruker SAINT'
_computing_molecular_graphics 'Bruker SHELXTL'
_computing_publication_material 'Bruker SHELXTL'
_computing_structure_refinement 'SHELXL-97 (Sheldrick, 1997)'
_computing_structure_solution 'SHELXS-97 (Sheldrick, 1990)'
_diffrn_ambient_temperature 223(2)
_diffrn_measured_fraction_theta_full 0.996
_diffrn_measured_fraction_theta_max 0.996
_diffrn_measurement_device_type 'CCD area detector'
_diffrn_measurement_method 'phi and omega scans'
_diffrn_radiation_monochromator graphite
_diffrn_radiation_source 'fine-focus sealed tube'
_diffrn_radiation_type MoK\a
_diffrn_radiation_wavelength 0.71073
_diffrn_reflns_av_R_equivalents 0.0387
_diffrn_reflns_av_sigmaI/netI 0.0457
_diffrn_reflns_limit_h_max 10
_diffrn_reflns_limit_h_min -10
_diffrn_reflns_limit_k_max 13
_diffrn_reflns_limit_k_min -13
_diffrn_reflns_limit_l_max 14
_diffrn_reflns_limit_l_min -14
_diffrn_reflns_number 11159
_diffrn_reflns_theta_full 27.50
_diffrn_reflns_theta_max 27.50
_diffrn_reflns_theta_min 2.01
_exptl_absorpt_coefficient_mu 0.854
_exptl_absorpt_correction_T_max 0.9348
_exptl_absorpt_correction_T_min 0.7838
_exptl_absorpt_correction_type 'Sadabs, (Sheldrick 2001)'
_exptl_crystal_colour RED
_exptl_crystal_density_diffrn 1.652
_exptl_crystal_density_meas 0
_exptl_crystal_density_method 'not measured'
_exptl_crystal_description BLOCK
_exptl_crystal_F_000 420
_exptl_crystal_size_max 0.30
_exptl_crystal_size_mid 0.20
_exptl_crystal_size_min 0.08
_refine_diff_density_max 0.420
_refine_diff_density_min -0.259
_refine_diff_density_rms 0.078
_refine_ls_extinction_method none
_refine_ls_goodness_of_fit_ref 1.146
_refine_ls_hydrogen_treatment constr
_refine_ls_matrix_type full
_refine_ls_number_parameters 235
_refine_ls_number_reflns 3845
_refine_ls_number_restraints 0
_refine_ls_restrained_S_all 1.146
_refine_ls_R_factor_all 0.0865
_refine_ls_R_factor_gt 0.0663
_refine_ls_shift/su_max 0.000
_refine_ls_shift/su_mean 0.000
_refine_ls_structure_factor_coef Fsqd
_refine_ls_weighting_details 'calc w=1/[\s^2^(Fo^2^)+(0.0675P)^2^+0.3050P] where P=(Fo^2^+2Fc^2^)/3'
_refine_ls_weighting_scheme calc
_refine_ls_wR_factor_gt 0.1454
_refine_ls_wR_factor_ref 0.1560
_reflns_number_gt 3024
_reflns_number_total 3845
_reflns_threshold_expression >2sigma(I)
_cod_data_source_file b610089a.txt
_cod_depositor_comments
;
The following automatic conversions were performed:
'_symmetry_cell_setting' value 'Triclinic' changed to 'triclinic'
according to '/home/saulius/struct/CIF-dictionaries/cif_core.dic'
dictionary named 'cif_core.dic' version 2.4.1 from 2010-06-29.

Automatic conversion script
Id: cif_fix_enum 1527 2010-12-29 10:47:43Z saulius 
;
_cod_original_sg_symbol_H-M P-1
_cod_database_code 7101534

loop_
_symmetry_equiv_pos_as_xyz
'x, y, z'
'-x, -y, -z'

loop_
_atom_site_label
_atom_site_type_symbol
_atom_site_fract_x
_atom_site_fract_y
_atom_site_fract_z
_atom_site_U_iso_or_equiv
_atom_site_adp_type
_atom_site_occupancy
_atom_site_symmetry_multiplicity
_atom_site_calc_flag
_atom_site_refinement_flags
Cr1 Cr 0.24476(7) 0.20419(5) 0.58607(6) 0.0412(2) Uani 1 1 d .
S1 S 0.30189(12) 0.01692(10) 0.75255(10) 0.0505(3) Uani 1 1 d .
O1 O 0.3138(4) 0.0267(3) 0.4141(3) 0.0762(9) Uani 1 1 d .
O2 O -0.1012(4) 0.2271(4) 0.5360(3) 0.0751(9) Uani 1 1 d .
F1 F 0.1178(4) -0.3695(3) 0.7890(4) 0.1088(12) Uani 1 1 d .
F2 F -0.0864(4) -0.3492(2) 0.9527(2) 0.0741(7) Uani 1 1 d .
F3 F -0.1197(5) -0.2666(3) 0.7621(3) 0.0971(10) Uani 1 1 d .
N1 N 0.1299(4) 0.1211(3) 0.7898(3) 0.0487(7) Uani 1 1 d .
N2 N -0.0657(4) -0.0643(3) 0.8625(3) 0.0508(8) Uani 1 1 d .
N3 N 0.2271(4) -0.1306(3) 0.7575(3) 0.0525(8) Uani 1 1 d .
C1 C 0.3293(7) 0.3758(5) 0.6306(6) 0.0774(15) Uani 1 1 d .
H1 H 0.2942 0.3894 0.7182 0.093 Uiso 1 1 calc R
C2 C 0.2451(7) 0.4261(5) 0.5412(7) 0.0842(17) Uani 1 1 d .
H2 H 0.1399 0.4873 0.5493 0.101 Uiso 1 1 calc R
C3 C 0.3343(10) 0.3886(6) 0.4275(6) 0.099(2) Uani 1 1 d .
H3 H 0.3108 0.4225 0.3404 0.119 Uiso 1 1 calc R
C4 C 0.4835(7) 0.3068(5) 0.4613(6) 0.0791(16) Uani 1 1 d .
H4 H 0.5816 0.2704 0.4022 0.095 Uiso 1 1 calc R
C5 C 0.4713(6) 0.3045(5) 0.5848(6) 0.0695(13) Uani 1 1 d .
H5 H 0.5567 0.2579 0.6340 0.083 Uiso 1 1 calc R
C6 C 0.2864(5) 0.0927(4) 0.4822(4) 0.0513(9) Uani 1 1 d .
C7 C 0.0284(5) 0.2156(4) 0.5593(4) 0.0489(9) Uani 1 1 d .
C8 C -0.0292(4) 0.0639(4) 0.8385(3) 0.0413(8) Uani 1 1 d .
C9 C 0.0648(5) -0.1479(4) 0.8137(4) 0.0490(9) Uani 1 1 d .
C10 C -0.1754(4) 0.1597(4) 0.8695(3) 0.0421(8) Uani 1 1 d .
C11 C -0.1473(5) 0.2855(4) 0.8786(4) 0.0583(10) Uani 1 1 d .
H11 H -0.0337 0.3108 0.8644 0.070 Uiso 1 1 calc R
C12 C -0.2849(6) 0.3722(5) 0.9083(5) 0.0735(14) Uani 1 1 d .
H12 H -0.2648 0.4577 0.9132 0.088 Uiso 1 1 calc R
C13 C -0.4517(6) 0.3367(5) 0.9311(5) 0.0712(13) Uani 1 1 d .
H13 H -0.5453 0.3966 0.9536 0.085 Uiso 1 1 calc R
C14 C -0.4821(5) 0.2142(5) 0.9212(4) 0.0641(11) Uani 1 1 d .
H14 H -0.5964 0.1902 0.9359 0.077 Uiso 1 1 calc R
C15 C -0.3446(5) 0.1255(4) 0.8896(4) 0.0543(10) Uani 1 1 d .
H15 H -0.3655 0.0418 0.8816 0.065 Uiso 1 1 calc R
C16 C -0.0050(6) -0.2844(4) 0.8283(4) 0.0595(11) Uani 1 1 d .

loop_
_atom_site_aniso_label
_atom_site_aniso_U_11
_atom_site_aniso_U_22
_atom_site_aniso_U_33
_atom_site_aniso_U_23
_atom_site_aniso_U_13
_atom_site_aniso_U_12
Cr1 0.0297(3) 0.0339(3) 0.0570(4) -0.0124(3) -0.0090(2) -0.0047(2)
S1 0.0385(5) 0.0506(6) 0.0587(6) -0.0137(5) -0.0139(4) 0.0012(4)
O1 0.080(2) 0.074(2) 0.085(2) -0.0443(19) -0.0207(18) 0.0062(17)
O2 0.0435(17) 0.096(2) 0.088(2) -0.0241(19) -0.0268(16) -0.0008(16)
F1 0.094(2) 0.0523(16) 0.152(3) -0.0470(18) 0.022(2) -0.0079(15)
F2 0.0861(19) 0.0533(14) 0.0667(16) -0.0029(12) -0.0076(14) -0.0251(13)
F3 0.139(3) 0.0689(18) 0.106(2) -0.0212(16) -0.067(2) -0.0178(18)
N1 0.0402(16) 0.0468(17) 0.0580(19) -0.0209(15) -0.0062(14) -0.0048(13)
N2 0.0426(17) 0.0418(17) 0.0581(19) -0.0131(15) -0.0020(14) -0.0047(13)
N3 0.0512(19) 0.0379(16) 0.0555(19) -0.0079(14) -0.0058(15) 0.0016(14)
C1 0.064(3) 0.062(3) 0.113(4) -0.042(3) -0.010(3) -0.021(2)
C2 0.061(3) 0.037(2) 0.150(6) -0.020(3) -0.033(4) -0.006(2)
C3 0.144(6) 0.076(4) 0.071(3) 0.027(3) -0.052(4) -0.071(4)
C4 0.062(3) 0.069(3) 0.088(4) -0.027(3) 0.021(3) -0.036(3)
C5 0.048(2) 0.056(3) 0.101(4) -0.020(3) -0.017(2) -0.018(2)
C6 0.044(2) 0.043(2) 0.062(2) -0.0117(19) -0.0143(19) -0.0011(16)
C7 0.040(2) 0.045(2) 0.055(2) -0.0113(17) -0.0087(17) -0.0038(16)
C8 0.0419(19) 0.0422(19) 0.0383(18) -0.0119(15) -0.0092(15) -0.0038(15)
C9 0.053(2) 0.0384(19) 0.044(2) -0.0041(16) -0.0088(17) -0.0014(16)
C10 0.0420(19) 0.0425(19) 0.0372(18) -0.0126(15) -0.0030(15) -0.0052(15)
C11 0.049(2) 0.063(3) 0.067(3) -0.036(2) -0.003(2) -0.0065(19)
C12 0.073(3) 0.059(3) 0.090(3) -0.045(3) 0.000(3) -0.002(2)
C13 0.058(3) 0.059(3) 0.090(3) -0.038(2) 0.002(2) 0.006(2)
C14 0.042(2) 0.062(3) 0.077(3) -0.021(2) -0.002(2) -0.0013(19)
C15 0.045(2) 0.046(2) 0.067(3) -0.0169(19) -0.0077(19) -0.0076(17)
C16 0.063(3) 0.041(2) 0.063(3) -0.0127(19) -0.007(2) -0.0043(19)

loop_
_atom_type_symbol
_atom_type_description
_atom_type_scat_dispersion_real
_atom_type_scat_dispersion_imag
_atom_type_scat_source
C C 0.0033 0.0016 'International Tables Vol C Tables 4.2.6.8 and 6.1.1.4'
H H 0.0000 0.0000 'International Tables Vol C Tables 4.2.6.8 and 6.1.1.4'
N N 0.0061 0.0033 'International Tables Vol C Tables 4.2.6.8 and 6.1.1.4'
O O 0.0106 0.0060 'International Tables Vol C Tables 4.2.6.8 and 6.1.1.4'
S S 0.1246 0.1234 'International Tables Vol C Tables 4.2.6.8 and 6.1.1.4'
Cr Cr 0.3209 0.6236 'International Tables Vol C Tables 4.2.6.8 and 6.1.1.4'
F F 0.0171 0.0103 'International Tables Vol C Tables 4.2.6.8 and 6.1.1.4'

loop_
_geom_angle_atom_site_label_1
_geom_angle_atom_site_label_2
_geom_angle_atom_site_label_3
_geom_angle
C6 Cr1 C7 80.37(17)
C6 Cr1 N1 119.26(15)
C7 Cr1 N1 89.19(15)
C6 Cr1 C3 95.7(2)
C7 Cr1 C3 94.5(2)
N1 Cr1 C3 144.9(2)
C6 Cr1 C4 88.40(19)
C7 Cr1 C4 131.3(2)
N1 Cr1 C4 135.9(2)
C3 Cr1 C4 39.4(2)
C6 Cr1 C2 132.9(2)
C7 Cr1 C2 91.42(19)
N1 Cr1 C2 106.8(2)
C3 Cr1 C2 38.3(2)
C4 Cr1 C2 62.8(2)
C6 Cr1 C5 117.16(19)
C7 Cr1 C5 150.53(18)
N1 Cr1 C5 100.54(17)
C3 Cr1 C5 61.8(2)
C4 Cr1 C5 35.95(19)
C2 Cr1 C5 59.17(19)
C6 Cr1 C1 148.90(19)
C7 Cr1 C1 119.54(19)
N1 Cr1 C1 86.65(17)
C3 Cr1 C1 61.3(2)
C4 Cr1 C1 60.5(2)
C2 Cr1 C1 34.6(2)
C5 Cr1 C1 35.07(17)
C6 Cr1 S1 88.65(12)
C7 Cr1 S1 116.91(12)
N1 Cr1 S1 44.65(9)
C3 Cr1 S1 148.51(19)
C4 Cr1 S1 109.90(18)
C2 Cr1 S1 134.6(2)
C5 Cr1 S1 88.42(14)
C1 Cr1 S1 100.87(17)
N1 S1 N3 107.95(16)
N1 S1 Cr1 61.41(11)
N3 S1 Cr1 112.37(12)
C8 N1 S1 116.7(3)
C8 N1 Cr1 121.4(2)
S1 N1 Cr1 73.94(12)
C8 N2 C9 117.6(3)
C9 N3 S1 114.9(3)
C2 C1 C5 109.6(5)
C2 C1 Cr1 70.0(3)
C5 C1 Cr1 71.7(3)
C1 C2 C3 109.8(5)
C1 C2 Cr1 75.4(3)
C3 C2 Cr1 69.7(3)
C2 C3 C4 104.0(5)
C2 C3 Cr1 72.0(3)
C4 C3 Cr1 71.2(3)
C5 C4 C3 105.9(5)
C5 C4 Cr1 74.1(3)
C3 C4 Cr1 69.4(3)
C1 C5 C4 110.7(5)
C1 C5 Cr1 73.2(3)
C4 C5 Cr1 69.9(3)
O1 C6 Cr1 177.9(4)
O2 C7 Cr1 176.3(4)
N2 C8 N1 128.0(3)
N2 C8 C10 117.5(3)
N1 C8 C10 114.5(3)
N3 C9 N2 132.3(4)
N3 C9 C16 116.3(3)
N2 C9 C16 111.3(3)
C11 C10 C15 118.9(3)
C11 C10 C8 120.9(3)
C15 C10 C8 120.2(3)
C12 C11 C10 119.9(4)
C11 C12 C13 121.1(4)
C14 C13 C12 120.0(4)
C13 C14 C15 120.0(4)
C14 C15 C10 120.2(4)
F1 C16 F3 107.9(4)
F1 C16 F2 106.7(3)
F3 C16 F2 105.8(4)
F1 C16 C9 112.8(4)
F3 C16 C9 112.0(3)
F2 C16 C9 111.2(4)

loop_
_geom_bond_atom_site_label_1
_geom_bond_atom_site_label_2
_geom_bond_distance
Cr1 C6 1.837(5)
Cr1 C7 1.848(4)
Cr1 N1 2.098(3)
Cr1 C3 2.140(4)
Cr1 C4 2.164(4)
Cr1 C2 2.170(4)
Cr1 C5 2.216(4)
Cr1 C1 2.234(4)
Cr1 S1 2.2965(11)
S1 N1 1.679(3)
S1 N3 1.689(3)
O1 C6 1.144(5)
O2 C7 1.139(4)
F1 C16 1.310(5)
F2 C16 1.322(5)
F3 C16 1.317(5)
N1 C8 1.361(4)
N2 C8 1.311(5)
N2 C9 1.372(5)
N3 C9 1.277(5)
C1 C2 1.310(8)
C1 C5 1.341(7)
C2 C3 1.415(8)
C3 C4 1.452(8)
C4 C5 1.353(7)
C8 C10 1.473(5)
C9 C16 1.525(6)
C10 C11 1.389(5)
C10 C15 1.391(5)
C11 C12 1.365(6)
C12 C13 1.370(6)
C13 C14 1.366(6)
C14 C15 1.383(5)
